data_4516755
loop_
_publ_author_name
'Williamson, Alice E.'
'Ylioja, Paul M.'
'Robertson, Murray N.'
'Antonova-Koch, Yevgeniya'
'Avery, Vicky'
'Baell, Jonathan B.'
'Batchu, Harikrishna'
'Batra, Sanjay'
'Burrows, Jeremy N.'
'Bhattacharyya, Soumya'
'Calderon, Felix'
'Charman, Susan A.'
'Clark, Julie'
'Crespo, Benigno'
'Dean, Matin'
'Debbert, Stefan L.'
'Delves, Michael'
'Dennis, Adelaide S. M.'
'Deroose, Frederik'
'Duffy, Sandra'
'Fletcher, Sabine'
'Giaever, Guri'
'Hallyburton, Irene'
'Gamo, Francisco-Javier'
'Gebbia, Marinella'
'Guy, R. Kiplin'
'Hungerford, Zoe'
'Kirk, Kiaran'
'Lafuente-Monasterio, Maria J'
'Lee, Anna'
'Meister, Stephan'
'Nislow, Corey'
'Overington, John P.'
'Papadatos, George'
'Patiny, Luc'
'Pham, James'
'Ralph, Stuart A.'
'Ruecker, Andrea'
'Ryan, Eileen'
'Southan, Christopher'
'Srivastava, Kumkum'
'Swain, Chris'
'Tarnowski, Matthew J.'
'Thomson, Patrick'
'Turner, Peter'
'Wallace, Iain M.'
'Wells, Timothy N. C.'
'White, Karen'
'White, Laura'
'Willis, Paul'
'Winzeler, Elizabeth A.'
'Wittlin, Sergio'
'Todd, Matthew H.'

_publ_section_title
;
 Open Source Drug Discovery: Highly Potent Antimalarial Compounds Derived
 from the Tres Cantos Arylpyrroles.
;
_journal_issue 10
_journal_name_full 'ACS central science'
_journal_page_first 687
_journal_page_last 701
_journal_paper_doi 10.1021/acscentsci.6b00086
_journal_volume 2
_journal_year 2016
_chemical_formula_sum 'C28 H26 F3 N3 O S'
_chemical_formula_weight 509.58
_space_group_IT_number 2
_space_group_name_Hall '-P 1'
_space_group_name_H-M_alt 'P -1'
_symmetry_cell_setting triclinic
_symmetry_Int_Tables_number 2
_symmetry_space_group_name_Hall '-P 1'
_symmetry_space_group_name_H-M 'P -1'
_atom_sites_solution_hydrogens geom
_atom_sites_solution_primary direct
_atom_sites_solution_secondary difmap
_audit_creation_method SHELXL-97
_cell_angle_alpha 85.8106(18)
_cell_angle_beta 79.751(2)
_cell_angle_gamma 75.672(2)
_cell_formula_units_Z 4
_cell_length_a 10.1845(3)
_cell_length_b 14.5371(3)
_cell_length_c 17.6442(4)
_cell_measurement_reflns_used 25276
_cell_measurement_temperature 150(2)
_cell_measurement_theta_max 76.2067
_cell_measurement_theta_min 3.1364
_cell_volume 2489.48(11)
_computing_cell_refinement
;
CrysAlisPro, Agilent Technologies,
Version 1.171.35.11 (release 16-05-2011 CrysAlis171 .NET)
(compiled May 16 2011,17:55:39)
;
_computing_data_collection
;
CrysAlisPro, Agilent Technologies,
Version 1.171.35.11 (release 16-05-2011 CrysAlis171 .NET)
(compiled May 16 2011,17:55:39)
;
_computing_data_reduction
;
CrysAlisPro, Agilent Technologies,
Version 1.171.35.11 (release 16-05-2011 CrysAlis171 .NET)
(compiled May 16 2011,17:55:39)
;
_computing_molecular_graphics
;
  xtal 3.6 (Hall,du Boulay, D.J. & Olthof-Hazekamp, R. 1999)
  ORTEPII  (Johnson,C.K., 1976). 
  WinGX (Farrugia, 1999)
;
_computing_structure_refinement 'SHELXL-97 (Sheldrick, 1997)'
_computing_structure_solution 'SHELXS-97 (Sheldrick, 1990)'
_diffrn_ambient_temperature 150(2)
_diffrn_crystal_treatment
;
attached with Exxon Paratone N, to a short length 
of fibre supported on a thin piece of copper wire 
inserted in a copper mounting pin.  The crystal was 
quenched in a cold nitrogen gas stream from an 
Oxford Cryosystems Cryostream. 
;
_diffrn_detector_area_resol_mean 10.5861
_diffrn_measured_fraction_theta_full 0.995
_diffrn_measured_fraction_theta_max 0.995
_diffrn_measurement_device_type 'SuperNova, Dual, Cu at zero, Atlas'
_diffrn_measurement_method \w
_diffrn_radiation_monochromator mirror
_diffrn_radiation_source 'SuperNova (Cu) X-ray Source'
_diffrn_radiation_type 'Cu K\a'
_diffrn_radiation_wavelength 1.5418
_diffrn_reflns_av_R_equivalents 0.0332
_diffrn_reflns_av_sigmaI/netI 0.0824
_diffrn_reflns_limit_h_max 11
_diffrn_reflns_limit_h_min -12
_diffrn_reflns_limit_k_max 18
_diffrn_reflns_limit_k_min -18
_diffrn_reflns_limit_l_max 22
_diffrn_reflns_limit_l_min -22
_diffrn_reflns_number 61341
_diffrn_reflns_theta_full 76.40
_diffrn_reflns_theta_max 76.40
_diffrn_reflns_theta_min 3.14
_exptl_absorpt_coefficient_mu 1.578
_exptl_absorpt_correction_T_max 1.000
_exptl_absorpt_correction_T_min 0.866
_exptl_absorpt_correction_type multi-scan
_exptl_absorpt_process_details
;
CrysAlisPro Version 1.171.35.19 
;
_exptl_crystal_colour colourless
_exptl_crystal_density_diffrn 1.360
_exptl_crystal_density_method 'not measured'
_exptl_crystal_description blade
_exptl_crystal_F_000 1064
_exptl_crystal_size_max 0.126
_exptl_crystal_size_mid 0.082
_exptl_crystal_size_min 0.012
_refine_diff_density_max 1.024
_refine_diff_density_min -0.593
_refine_diff_density_rms 0.055
_refine_ls_extinction_method none
_refine_ls_goodness_of_fit_ref 1.362
_refine_ls_hydrogen_treatment constr
_refine_ls_matrix_type full
_refine_ls_number_parameters 581
_refine_ls_number_reflns 10398
_refine_ls_number_restraints 0
_refine_ls_restrained_S_all 1.362
_refine_ls_R_factor_all 0.0568
_refine_ls_R_factor_gt 0.0497
_refine_ls_shift/su_max 0.001
_refine_ls_shift/su_mean 0.000
_refine_ls_structure_factor_coef Fsqd
_refine_ls_weighting_details 'calc w=1/[\s^2^(Fo^2^)+(0.05P)^2^+1.0P] where P=(Fo^2^+2Fc^2^)/3'
_refine_ls_weighting_scheme calc
_refine_ls_wR_factor_gt 0.1281
_refine_ls_wR_factor_ref 0.1336
_reflns_number_gt 9066
_reflns_number_total 10398
_reflns_threshold_expression >2sigma(I)
_cod_data_source_file mht12pt2.cif
_cod_data_source_block mht12pt2
_cod_depositor_comments
;
The following automatic conversions were performed:

data name '_atom_site_symetry_multiplicity' was replaced with
'_atom_site_symmetry_multiplicity' as specified in the replacement
file
'/home/saulius/struct/COD-crude-data/automatic-downloads/DataCite-retrospective/ACS/depositions/lib/lists/replacement-tags.lst'.

Automatic conversion script
Id: cif_correct_tags 6909 2019-04-08 15:41:33Z antanas 
;
_cod_original_cell_volume 2489.49(11)
_cod_database_code 4516755

loop_
_symmetry_equiv_pos_as_xyz
'x, y, z'
'-x, -y, -z'

loop_
_atom_site_label
_atom_site_type_symbol
_atom_site_fract_x
_atom_site_fract_y
_atom_site_fract_z
_atom_site_U_iso_or_equiv
_atom_site_adp_type
_atom_site_occupancy
_atom_site_symmetry_multiplicity
_atom_site_calc_flag
_atom_site_refinement_flags
_atom_site_disorder_assembly
_atom_site_disorder_group
S1_1 S 0.40608(5) 0.65693(3) -0.19471(2) 0.02619(11) Uani 1 1 d . . .
F1A_1 F 0.9411(3) 1.27764(17) -0.23333(14) 0.0674(6) Uani 0.80 1 d P A 1
F2A_1 F 0.7924(2) 1.34692(12) -0.3020(2) 0.0792(9) Uani 0.80 1 d P A 1
F3A_1 F 0.9828(2) 1.25825(15) -0.35230(13) 0.0706(7) Uani 0.80 1 d P A 1
F1B_1 F 0.9914(9) 1.2551(6) -0.2800(6) 0.057(2) Uiso 0.20 1 d P A 2
F2B_1 F 0.7969(10) 1.3381(7) -0.2454(5) 0.060(2) Uiso 0.20 1 d P A 2
F3B_1 F 0.8663(10) 1.3047(7) -0.3633(5) 0.065(2) Uiso 0.20 1 d P A 2
O1_1 O 0.31282(15) 0.71489(10) 0.02043(8) 0.0324(3) Uani 1 1 d . . .
N1_1 N 0.29215(16) 0.60272(11) -0.05961(9) 0.0261(3) Uani 1 1 d . . .
N2_1 N 0.28841(17) 0.50759(11) -0.16051(9) 0.0278(3) Uani 1 1 d . . .
N3_1 N 0.64519(16) 0.94630(10) -0.23846(9) 0.0251(3) Uani 1 1 d . . .
C1_1 C 0.32091(19) 0.57776(12) -0.13621(10) 0.0247(4) Uani 1 1 d . . .
C2_1 C 0.33143(19) 0.68318(13) -0.04373(10) 0.0256(4) Uani 1 1 d . . .
C3_1 C 0.40112(19) 0.72327(13) -0.11478(10) 0.0251(4) Uani 1 1 d . . .
C4_1 C 0.45415(19) 0.79909(13) -0.11371(10) 0.0262(4) Uani 1 1 d . . .
H4_1 H 0.4407 0.8264 -0.0648 0.031 Uiso 1 1 calc R . .
C5_1 C 0.3265(2) 0.49052(12) -0.24046(11) 0.0262(4) Uani 1 1 d . . .
C6_1 C 0.4629(2) 0.45046(14) -0.27222(12) 0.0306(4) Uani 1 1 d . . .
H6_1 H 0.5318 0.4356 -0.2404 0.037 Uiso 1 1 calc R . .
C7_1 C 0.4975(2) 0.43239(15) -0.35042(12) 0.0346(4) Uani 1 1 d . . .
H7_1 H 0.5902 0.4049 -0.3718 0.042 Uiso 1 1 calc R . .
C8_1 C 0.3979(2) 0.45412(15) -0.39734(12) 0.0362(4) Uani 1 1 d . . .
H8_1 H 0.4222 0.4423 -0.4509 0.043 Uiso 1 1 calc R . .
C9_1 C 0.2623(2) 0.49335(15) -0.36564(13) 0.0373(5) Uani 1 1 d . . .
H9_1 H 0.1938 0.5084 -0.3977 0.045 Uiso 1 1 calc R . .
C10_1 C 0.2263(2) 0.51066(14) -0.28761(12) 0.0317(4) Uani 1 1 d . . .
H10_1 H 0.1330 0.5363 -0.2662 0.038 Uiso 1 1 calc R . .
C11_1 C 0.2321(2) 0.54199(13) 0.00070(11) 0.0278(4) Uani 1 1 d . . .
H11_1 H 0.2143 0.4887 -0.0256 0.033 Uiso 1 1 calc R . .
C12_1 C 0.0968(2) 0.59085(15) 0.05012(13) 0.0357(4) Uani 1 1 d . . .
H12A_1 H 0.1015 0.6528 0.0679 0.043 Uiso 1 1 calc R . .
H12B_1 H 0.0187 0.6004 0.0217 0.043 Uiso 1 1 calc R . .
C13_1 C 0.0854(2) 0.51923(18) 0.11739(13) 0.0424(5) Uani 1 1 d . . .
H13A_1 H 0.0268 0.5509 0.1636 0.051 Uiso 1 1 calc R . .
H13B_1 H 0.0453 0.4683 0.1039 0.051 Uiso 1 1 calc R . .
C14_1 C 0.2315(3) 0.4786(2) 0.13204(13) 0.0474(6) Uani 1 1 d . . .
H14A_1 H 0.2470 0.4095 0.1437 0.057 Uiso 1 1 calc R . .
H14B_1 H 0.2484 0.5096 0.1763 0.057 Uiso 1 1 calc R . .
C15_1 C 0.3277(2) 0.49778(15) 0.05882(12) 0.0345(4) Uani 1 1 d . . .
H15A_1 H 0.3916 0.4380 0.0395 0.041 Uiso 1 1 calc R . .
H15B_1 H 0.3819 0.5422 0.0687 0.041 Uiso 1 1 calc R . .
C16_1 C 0.52846(19) 0.84476(13) -0.17623(10) 0.0254(4) Uani 1 1 d . . .
C17_1 C 0.5644(2) 0.82253(13) -0.25639(10) 0.0274(4) Uani 1 1 d . . .
H17_1 H 0.5421 0.7727 -0.2796 0.033 Uiso 1 1 calc R . .
C18_1 C 0.6356(2) 0.88502(13) -0.29331(10) 0.0267(4) Uani 1 1 d . . .
C19_1 C 0.6951(2) 0.89421(15) -0.37627(11) 0.0353(4) Uani 1 1 d . . .
H19A_1 H 0.6650 0.8515 -0.4063 0.053 Uiso 1 1 calc R . .
H19B_1 H 0.7956 0.8773 -0.3823 0.053 Uiso 1 1 calc R . .
H19C_1 H 0.6638 0.9599 -0.3948 0.053 Uiso 1 1 calc R . .
C20_1 C 0.58023(19) 0.92215(12) -0.16742(10) 0.0256(4) Uani 1 1 d . . .
C21_1 C 0.5759(2) 0.97408(14) -0.09681(11) 0.0332(4) Uani 1 1 d . . .
H21A_1 H 0.6657 0.9874 -0.0971 0.050 Uiso 1 1 calc R . .
H21B_1 H 0.5534 0.9350 -0.0510 0.050 Uiso 1 1 calc R . .
H21C_1 H 0.5056 1.0340 -0.0959 0.050 Uiso 1 1 calc R . .
C22_1 C 0.70478(19) 1.02643(12) -0.25401(10) 0.0244(4) Uani 1 1 d . . .
C23_1 C 0.6211(2) 1.11686(14) -0.24640(13) 0.0346(4) Uani 1 1 d . . .
H23_1 H 0.5244 1.1254 -0.2323 0.042 Uiso 1 1 calc R . .
C24_1 C 0.6773(2) 1.19519(14) -0.25932(14) 0.0372(5) Uani 1 1 d . . .
H24_1 H 0.6195 1.2574 -0.2539 0.045 Uiso 1 1 calc R . .
C25_1 C 0.8178(2) 1.18268(13) -0.28005(11) 0.0280(4) Uani 1 1 d . A .
C26_1 C 0.9021(2) 1.09231(15) -0.28885(14) 0.0373(5) Uani 1 1 d . . .
H26_1 H 0.9985 1.0839 -0.3038 0.045 Uiso 1 1 calc R . .
C27_1 C 0.8456(2) 1.01389(14) -0.27576(14) 0.0360(5) Uani 1 1 d . . .
H27_1 H 0.9032 0.9517 -0.2817 0.043 Uiso 1 1 calc R . .
C28_1 C 0.8789(2) 1.26723(15) -0.29243(13) 0.0359(4) Uani 1 1 d . . .
S1_2 S 0.94194(5) 0.74098(3) -0.21421(2) 0.02750(11) Uani 1 1 d . . .
F1_2 F 0.78101(17) 0.86863(14) 0.43459(8) 0.0599(4) Uani 1 1 d . . .
F2_2 F 0.5814(2) 0.95018(16) 0.42730(10) 0.0830(6) Uani 1 1 d . . .
F3_2 F 0.6151(2) 0.80057(17) 0.44963(9) 0.0892(7) Uani 1 1 d . . .
O1_2 O 1.20885(15) 0.88831(10) -0.21934(8) 0.0323(3) Uani 1 1 d . . .
N1_2 N 1.13687(16) 0.80400(11) -0.30265(9) 0.0264(3) Uani 1 1 d . . .
N2_2 N 1.03499(17) 0.71919(11) -0.37103(9) 0.0274(3) Uani 1 1 d . . .
N3_2 N 0.80271(16) 0.80851(11) 0.08606(9) 0.0246(3) Uani 1 1 d . . .
C1_2 C 1.04197(19) 0.75077(12) -0.30703(10) 0.0250(4) Uani 1 1 d . B .
C2_2 C 1.13561(19) 0.83764(13) -0.23110(11) 0.0258(4) Uani 1 1 d . . .
C3_2 C 1.03207(19) 0.80663(13) -0.17244(11) 0.0261(4) Uani 1 1 d . . .
C4_2 C 1.01370(19) 0.83059(13) -0.09862(11) 0.0267(4) Uani 1 1 d . . .
H4_2 H 1.0753 0.8651 -0.0871 0.032 Uiso 1 1 calc R . .
C5A_2 C 0.9401(3) 0.66710(19) -0.38356(14) 0.035(3) Uiso 0.60 1 d PG B 1
C6A_2 C 0.8708(3) 0.6149(2) -0.32852(11) 0.0324(7) Uiso 0.60 1 d PG B 1
H6A_2 H 0.8896 0.6081 -0.2773 0.039 Uiso 0.60 1 calc PR B 1
C7A_2 C 0.7739(3) 0.5725(2) -0.34841(14) 0.060(2) Uiso 0.60 1 d PG B 1
H7A_2 H 0.7265 0.5368 -0.3108 0.072 Uiso 0.60 1 calc PR B 1
C8A_2 C 0.7463(3) 0.5824(2) -0.42335(16) 0.0495(10) Uiso 0.60 1 d PG B 1
H8A_2 H 0.6801 0.5534 -0.4369 0.059 Uiso 0.60 1 calc PR B 1
C9A_2 C 0.8156(3) 0.6346(2) -0.47839(12) 0.0606(12) Uiso 0.60 1 d PG B 1
H9A_2 H 0.7968 0.6414 -0.5296 0.073 Uiso 0.60 1 calc PR B 1
C10A_2 C 0.9125(3) 0.67698(19) -0.45850(13) 0.0421(8) Uiso 0.60 1 d PG B 1
H10A_2 H 0.9599 0.7127 -0.4961 0.051 Uiso 0.60 1 calc PR B 1
C5B_2 C 0.94616(11) 0.66622(8) -0.38570(3) 0.025(4) Uiso 0.40 1 d PG B 2
C6B_2 C 0.84576(12) 0.63529(9) -0.33333(4) 0.0354(13) Uiso 0.40 1 d PG B 2
H6B_2 H 0.8272 0.6542 -0.2813 0.042 Uiso 0.40 1 calc PR B 2
C7B_2 C 0.77258(14) 0.57675(11) -0.35706(4) 0.0277(17) Uiso 0.40 1 d PG B 2
H7B_2 H 0.7040 0.5556 -0.3213 0.033 Uiso 0.40 1 calc PR B 2
C8B_2 C 0.79978(16) 0.54913(12) -0.43315(4) 0.0357(11) Uiso 0.40 1 d PG B 2
H8B_2 H 0.7498 0.5091 -0.4494 0.043 Uiso 0.40 1 calc PR B 2
C9B_2 C 0.90018(15) 0.58006(11) -0.48553(4) 0.0650(19) Uiso 0.40 1 d PG B 2
H9B_2 H 0.9188 0.5612 -0.5375 0.078 Uiso 0.40 1 calc PR B 2
C10B_2 C 0.97337(13) 0.63860(9) -0.46180(3) 0.0442(13) Uiso 0.40 1 d PG B 2
H10B_2 H 1.0420 0.6597 -0.4976 0.053 Uiso 0.40 1 calc PR B 2
C11_2 C 1.23065(9) 0.82899(6) -0.37088(3) 0.0310(4) Uani 1 1 d G . .
H11_2 H 1.2898 0.8651 -0.3521 0.037 Uiso 1 1 calc R . .
C12_2 C 1.32793(9) 0.74333(7) -0.41475(3) 0.0405(5) Uani 1 1 d G . .
H12A_2 H 1.4250 0.7413 -0.4123 0.049 Uiso 1 1 calc R . .
H12B_2 H 1.3072 0.6830 -0.3924 0.049 Uiso 1 1 calc R . .
C13_2 C 1.30153(10) 0.75864(7) -0.49836(3) 0.0525(7) Uani 1 1 d G . .
H13A_2 H 1.2315 0.7256 -0.5069 0.063 Uiso 1 1 calc R . .
H13B_2 H 1.3871 0.7352 -0.5351 0.063 Uiso 1 1 calc R . .
C14_2 C 1.24934(11) 0.86709(7) -0.50735(3) 0.0517(6) Uani 1 1 d G . .
H14A_2 H 1.3264 0.8989 -0.5154 0.062 Uiso 1 1 calc R . .
H14B_2 H 1.1980 0.8841 -0.5510 0.062 Uiso 1 1 calc R . .
C15_2 C 1.15459(10) 0.89404(6) -0.43026(3) 0.0386(5) Uani 1 1 d G . .
H15A_2 H 1.0631 0.8817 -0.4299 0.046 Uiso 1 1 calc R . .
H15B_2 H 1.1430 0.9618 -0.4198 0.046 Uiso 1 1 calc R . .
C16_2 C 0.91449(5) 0.81168(3) -0.03454(3) 0.0258(4) Uani 1 1 d G . .
C17_2 C 0.80378(6) 0.76644(4) -0.03312(3) 0.0273(4) Uani 1 1 d G . .
H17_2 H 0.7811 0.7418 -0.0762 0.033 Uiso 1 1 calc R . .
C18_2 C 0.73669(6) 0.76505(4) 0.04121(3) 0.0254(4) Uani 1 1 d G . .
C19_2 C 0.61128(7) 0.72920(6) 0.07346(3) 0.0315(4) Uani 1 1 d G . .
H19A_2 H 0.5691 0.7156 0.0311 0.047 Uiso 1 1 calc R . .
H19B_2 H 0.5453 0.7776 0.1058 0.047 Uiso 1 1 calc R . .
H19C_2 H 0.6376 0.6710 0.1045 0.047 Uiso 1 1 calc R . .
C20_2 C 0.91110(5) 0.83737(4) 0.04034(3) 0.0251(4) Uani 1 1 d G . .
C21_2 C 1.00813(7) 0.88067(6) 0.07230(3) 0.0313(4) Uani 1 1 d G . .
H21A_2 H 0.9668 0.9484 0.0804 0.047 Uiso 1 1 calc R . .
H21B_2 H 1.0945 0.8732 0.0359 0.047 Uiso 1 1 calc R . .
H21C_2 H 1.0265 0.8487 0.1215 0.047 Uiso 1 1 calc R . .
C22_2 C 0.76328(5) 0.82296(4) 0.16639(3) 0.0243(3) Uani 1 1 d G . .
C23_2 C 0.75341(7) 0.74564(4) 0.21733(3) 0.0277(4) Uani 1 1 d G . .
H23_2 H 0.7710 0.6836 0.1981 0.033 Uiso 1 1 calc R . .
C24_2 C 0.71783(7) 0.75981(5) 0.29590(3) 0.0318(4) Uani 1 1 d G . .
H24_2 H 0.7098 0.7077 0.3307 0.038 Uiso 1 1 calc R . .
C25_2 C 0.69401(7) 0.85080(5) 0.32342(3) 0.0340(4) Uani 1 1 d G . .
C26_2 C 0.70209(8) 0.92831(5) 0.27273(3) 0.0336(4) Uani 1 1 d G . .
H26_2 H 0.6850 0.9902 0.2920 0.040 Uiso 1 1 calc R . .
C27_2 C 0.73515(7) 0.91439(4) 0.19410(3) 0.0284(4) Uani 1 1 d G . .
H27_2 H 0.7386 0.9670 0.1592 0.034 Uiso 1 1 calc R . .
C28_2 C 0.66680(9) 0.86664(6) 0.40818(3) 0.0472(6) Uani 1 1 d G . .

loop_
_atom_site_aniso_label
_atom_site_aniso_U_11
_atom_site_aniso_U_22
_atom_site_aniso_U_33
_atom_site_aniso_U_23
_atom_site_aniso_U_13
_atom_site_aniso_U_12
S1_1 0.0350(2) 0.0244(2) 0.0208(2) 0.00092(15) -0.00284(16) -0.01178(17)
F1A_1 0.0914(17) 0.0733(14) 0.0648(14) 0.0133(11) -0.0357(13) -0.0591(13)
F2A_1 0.0394(10) 0.0252(9) 0.179(3) 0.0270(13) -0.0379(14) -0.0145(7)
F3A_1 0.0789(15) 0.0587(12) 0.0727(14) -0.0062(10) 0.0309(12) -0.0430(11)
O1_1 0.0370(8) 0.0397(8) 0.0226(6) -0.0027(5) -0.0016(5) -0.0148(6)
N1_1 0.0299(8) 0.0259(7) 0.0225(7) 0.0029(6) -0.0029(6) -0.0089(6)
N2_1 0.0324(8) 0.0241(7) 0.0276(8) 0.0017(6) -0.0045(6) -0.0093(6)
N3_1 0.0312(8) 0.0208(7) 0.0232(7) -0.0007(5) -0.0024(6) -0.0074(6)
C1_1 0.0253(9) 0.0233(8) 0.0246(8) 0.0030(6) -0.0042(7) -0.0053(7)
C2_1 0.0251(9) 0.0278(9) 0.0242(9) 0.0017(7) -0.0047(7) -0.0069(7)
C3_1 0.0279(9) 0.0258(8) 0.0214(8) 0.0011(6) -0.0044(7) -0.0067(7)
C4_1 0.0306(9) 0.0267(9) 0.0212(8) -0.0006(6) -0.0038(7) -0.0069(7)
C5_1 0.0327(10) 0.0191(8) 0.0284(9) 0.0020(6) -0.0043(7) -0.0104(7)
C6_1 0.0301(10) 0.0285(9) 0.0346(10) -0.0017(7) -0.0076(8) -0.0075(7)
C7_1 0.0325(10) 0.0321(10) 0.0387(11) -0.0061(8) -0.0003(8) -0.0095(8)
C8_1 0.0473(12) 0.0336(10) 0.0289(10) -0.0048(8) -0.0034(9) -0.0130(9)
C9_1 0.0430(12) 0.0358(11) 0.0353(11) -0.0017(8) -0.0149(9) -0.0074(9)
C10_1 0.0301(10) 0.0277(9) 0.0363(10) 0.0001(8) -0.0068(8) -0.0046(7)
C11_1 0.0299(9) 0.0273(9) 0.0264(9) 0.0048(7) -0.0028(7) -0.0101(7)
C12_1 0.0263(10) 0.0363(10) 0.0406(11) 0.0060(8) 0.0008(8) -0.0066(8)
C13_1 0.0375(12) 0.0487(13) 0.0375(11) 0.0059(9) 0.0048(9) -0.0139(10)
C14_1 0.0462(13) 0.0631(15) 0.0306(11) 0.0125(10) -0.0031(9) -0.0151(11)
C15_1 0.0308(10) 0.0377(11) 0.0325(10) 0.0115(8) -0.0047(8) -0.0073(8)
C16_1 0.0303(9) 0.0229(8) 0.0233(8) 0.0004(6) -0.0040(7) -0.0074(7)
C17_1 0.0352(10) 0.0253(9) 0.0235(8) -0.0023(7) -0.0045(7) -0.0103(7)
C18_1 0.0316(9) 0.0243(8) 0.0238(9) -0.0030(7) -0.0040(7) -0.0059(7)
C19_1 0.0464(12) 0.0371(10) 0.0233(9) -0.0021(8) 0.0008(8) -0.0160(9)
C20_1 0.0305(9) 0.0224(8) 0.0227(8) -0.0005(6) -0.0030(7) -0.0051(7)
C21_1 0.0484(12) 0.0276(9) 0.0252(9) -0.0037(7) -0.0033(8) -0.0131(8)
C22_1 0.0293(9) 0.0220(8) 0.0218(8) -0.0001(6) -0.0030(7) -0.0070(7)
C23_1 0.0241(9) 0.0260(9) 0.0507(12) -0.0024(8) 0.0014(8) -0.0054(7)
C24_1 0.0292(10) 0.0226(9) 0.0565(13) -0.0019(8) -0.0012(9) -0.0040(7)
C25_1 0.0275(9) 0.0276(9) 0.0301(9) 0.0012(7) -0.0064(7) -0.0080(7)
C26_1 0.0241(9) 0.0328(10) 0.0534(13) 0.0004(9) -0.0035(9) -0.0062(8)
C27_1 0.0284(10) 0.0240(9) 0.0519(12) 0.0009(8) -0.0045(9) -0.0013(7)
C28_1 0.0313(10) 0.0337(10) 0.0456(12) 0.0036(9) -0.0078(9) -0.0137(8)
S1_2 0.0314(2) 0.0309(2) 0.0229(2) 0.00011(16) -0.00234(17) -0.01418(18)
F1_2 0.0598(9) 0.0951(12) 0.0325(7) -0.0106(7) -0.0058(6) -0.0320(9)
F2_2 0.0758(12) 0.1099(16) 0.0450(9) -0.0351(10) 0.0067(8) 0.0095(11)
F3_2 0.1295(18) 0.1288(18) 0.0319(8) -0.0101(9) 0.0184(9) -0.0933(16)
O1_2 0.0348(7) 0.0333(7) 0.0327(7) -0.0011(5) -0.0044(6) -0.0159(6)
N1_2 0.0280(8) 0.0263(7) 0.0256(7) -0.0011(6) -0.0003(6) -0.0107(6)
N2_2 0.0310(8) 0.0257(7) 0.0258(8) -0.0001(6) -0.0027(6) -0.0091(6)
N3_2 0.0263(8) 0.0235(7) 0.0247(7) -0.0017(6) -0.0036(6) -0.0075(6)
C1_2 0.0255(9) 0.0226(8) 0.0253(8) 0.0014(6) -0.0011(7) -0.0055(7)
C2_2 0.0264(9) 0.0232(8) 0.0273(9) 0.0015(7) -0.0051(7) -0.0050(7)
C3_2 0.0266(9) 0.0243(8) 0.0275(9) 0.0023(7) -0.0050(7) -0.0071(7)
C4_2 0.0272(9) 0.0259(9) 0.0281(9) 0.0010(7) -0.0060(7) -0.0080(7)
C11_2 0.0322(10) 0.0320(10) 0.0285(9) -0.0026(7) 0.0051(8) -0.0140(8)
C12_2 0.0331(11) 0.0385(11) 0.0462(12) -0.0089(9) 0.0092(9) -0.0109(9)
C13_2 0.0561(15) 0.0610(16) 0.0413(13) -0.0223(11) 0.0153(11) -0.0261(13)
C14_2 0.0641(16) 0.0631(16) 0.0286(11) 0.0005(10) 0.0056(10) -0.0263(13)
C15_2 0.0486(13) 0.0346(10) 0.0315(10) 0.0032(8) 0.0020(9) -0.0154(9)
C16_2 0.0289(9) 0.0238(8) 0.0252(9) 0.0004(7) -0.0056(7) -0.0069(7)
C17_2 0.0305(9) 0.0267(9) 0.0265(9) -0.0015(7) -0.0076(7) -0.0082(7)
C18_2 0.0273(9) 0.0224(8) 0.0276(9) -0.0013(7) -0.0072(7) -0.0062(7)
C19_2 0.0311(10) 0.0325(10) 0.0344(10) -0.0018(8) -0.0068(8) -0.0128(8)
C20_2 0.0264(9) 0.0230(8) 0.0256(8) -0.0002(6) -0.0033(7) -0.0062(7)
C21_2 0.0318(10) 0.0367(10) 0.0285(9) -0.0039(8) -0.0021(8) -0.0150(8)
C22_2 0.0216(8) 0.0264(8) 0.0259(9) -0.0023(7) -0.0031(7) -0.0076(7)
C23_2 0.0277(9) 0.0262(9) 0.0300(9) -0.0007(7) -0.0048(7) -0.0080(7)
C24_2 0.0300(10) 0.0382(10) 0.0280(9) 0.0028(8) -0.0023(7) -0.0125(8)
C25_2 0.0282(10) 0.0482(12) 0.0279(10) -0.0077(8) 0.0033(7) -0.0171(9)
C26_2 0.0313(10) 0.0353(10) 0.0359(10) -0.0123(8) 0.0048(8) -0.0150(8)
C27_2 0.0266(9) 0.0268(9) 0.0324(10) -0.0036(7) 0.0002(7) -0.0104(7)
C28_2 0.0447(13) 0.0690(16) 0.0311(11) -0.0129(10) 0.0080(9) -0.0266(12)

loop_
_atom_type_symbol
_atom_type_description
_atom_type_scat_dispersion_real
_atom_type_scat_dispersion_imag
_atom_type_scat_source
C C 0.0181 0.0091 'International Tables Vol C Tables 4.2.6.8 and 6.1.1.4'
H H 0.0000 0.0000 'International Tables Vol C Tables 4.2.6.8 and 6.1.1.4'
N N 0.0311 0.0180 'International Tables Vol C Tables 4.2.6.8 and 6.1.1.4'
O O 0.0492 0.0322 'International Tables Vol C Tables 4.2.6.8 and 6.1.1.4'
F F 0.0727 0.0534 'International Tables Vol C Tables 4.2.6.8 and 6.1.1.4'
S S 0.3331 0.5567 'International Tables Vol C Tables 4.2.6.8 and 6.1.1.4'

loop_
_geom_angle_atom_site_label_1
_geom_angle_atom_site_label_2
_geom_angle_atom_site_label_3
_geom_angle
C3_1 S1_1 C1_1 91.40(9)
C1_1 N1_1 C2_1 115.93(15)
C1_1 N1_1 C11_1 120.66(15)
C2_1 N1_1 C11_1 123.27(15)
C1_1 N2_1 C5_1 117.00(16)
C20_1 N3_1 C18_1 109.71(15)
C20_1 N3_1 C22_1 124.63(15)
C18_1 N3_1 C22_1 125.52(15)
N2_1 C1_1 N1_1 123.70(17)
N2_1 C1_1 S1_1 125.12(15)
N1_1 C1_1 S1_1 111.18(13)
O1_1 C2_1 N1_1 124.10(17)
O1_1 C2_1 C3_1 125.14(17)
N1_1 C2_1 C3_1 110.75(15)
C4_1 C3_1 C2_1 121.99(17)
C4_1 C3_1 S1_1 127.29(14)
C2_1 C3_1 S1_1 110.71(13)
C3_1 C4_1 C16_1 129.18(17)
C3_1 C4_1 H4_1 115.4
C16_1 C4_1 H4_1 115.4
C10_1 C5_1 C6_1 119.38(18)
C10_1 C5_1 N2_1 119.73(17)
C6_1 C5_1 N2_1 120.85(18)
C7_1 C6_1 C5_1 119.89(19)
C7_1 C6_1 H6_1 120.1
C5_1 C6_1 H6_1 120.1
C8_1 C7_1 C6_1 120.53(19)
C8_1 C7_1 H7_1 119.7
C6_1 C7_1 H7_1 119.7
C7_1 C8_1 C9_1 119.53(19)
C7_1 C8_1 H8_1 120.2
C9_1 C8_1 H8_1 120.2
C10_1 C9_1 C8_1 120.5(2)
C10_1 C9_1 H9_1 119.8
C8_1 C9_1 H9_1 119.8
C9_1 C10_1 C5_1 120.16(19)
C9_1 C10_1 H10_1 119.9
C5_1 C10_1 H10_1 119.9
N1_1 C11_1 C12_1 115.68(16)
N1_1 C11_1 C15_1 113.49(16)
C12_1 C11_1 C15_1 104.81(16)
N1_1 C11_1 H11_1 107.5
C12_1 C11_1 H11_1 107.5
C15_1 C11_1 H11_1 107.5
C13_1 C12_1 C11_1 101.76(16)
C13_1 C12_1 H12A_1 111.4
C11_1 C12_1 H12A_1 111.4
C13_1 C12_1 H12B_1 111.4
C11_1 C12_1 H12B_1 111.4
H12A_1 C12_1 H12B_1 109.3
C14_1 C13_1 C12_1 105.47(17)
C14_1 C13_1 H13A_1 110.6
C12_1 C13_1 H13A_1 110.6
C14_1 C13_1 H13B_1 110.6
C12_1 C13_1 H13B_1 110.6
H13A_1 C13_1 H13B_1 108.8
C13_1 C14_1 C15_1 107.09(18)
C13_1 C14_1 H14A_1 110.3
C15_1 C14_1 H14A_1 110.3
C13_1 C14_1 H14B_1 110.3
C15_1 C14_1 H14B_1 110.3
H14A_1 C14_1 H14B_1 108.6
C14_1 C15_1 C11_1 104.86(17)
C14_1 C15_1 H15A_1 110.8
C11_1 C15_1 H15A_1 110.8
C14_1 C15_1 H15B_1 110.8
C11_1 C15_1 H15B_1 110.8
H15A_1 C15_1 H15B_1 108.8
C20_1 C16_1 C17_1 106.77(16)
C20_1 C16_1 C4_1 123.69(17)
C17_1 C16_1 C4_1 129.54(17)
C18_1 C17_1 C16_1 108.32(16)
C18_1 C17_1 H17_1 125.8
C16_1 C17_1 H17_1 125.8
C17_1 C18_1 N3_1 107.42(16)
C17_1 C18_1 C19_1 130.34(18)
N3_1 C18_1 C19_1 122.23(17)
C18_1 C19_1 H19A_1 109.5
C18_1 C19_1 H19B_1 109.5
H19A_1 C19_1 H19B_1 109.5
C18_1 C19_1 H19C_1 109.5
H19A_1 C19_1 H19C_1 109.5
H19B_1 C19_1 H19C_1 109.5
N3_1 C20_1 C16_1 107.77(16)
N3_1 C20_1 C21_1 122.03(17)
C16_1 C20_1 C21_1 130.18(17)
C20_1 C21_1 H21A_1 109.5
C20_1 C21_1 H21B_1 109.5
H21A_1 C21_1 H21B_1 109.5
C20_1 C21_1 H21C_1 109.5
H21A_1 C21_1 H21C_1 109.5
H21B_1 C21_1 H21C_1 109.5
C23_1 C22_1 C27_1 119.96(17)
C23_1 C22_1 N3_1 119.45(17)
C27_1 C22_1 N3_1 120.59(16)
C22_1 C23_1 C24_1 120.22(19)
C22_1 C23_1 H23_1 119.9
C24_1 C23_1 H23_1 119.9
C25_1 C24_1 C23_1 119.82(18)
C25_1 C24_1 H24_1 120.1
C23_1 C24_1 H24_1 120.1
C24_1 C25_1 C26_1 120.27(18)
C24_1 C25_1 C28_1 119.85(18)
C26_1 C25_1 C28_1 119.88(18)
C25_1 C26_1 C27_1 119.83(19)
C25_1 C26_1 H26_1 120.1
C27_1 C26_1 H26_1 120.1
C22_1 C27_1 C26_1 119.89(18)
C22_1 C27_1 H27_1 120.1
C26_1 C27_1 H27_1 120.1
F1B_1 C28_1 F2A_1 128.0(5)
F1B_1 C28_1 F3B_1 112.1(6)
F2A_1 C28_1 F3B_1 59.2(4)
F1B_1 C28_1 F3A_1 61.3(5)
F2A_1 C28_1 F3A_1 107.7(2)
F3B_1 C28_1 F3A_1 55.6(4)
F1B_1 C28_1 F1A_1 42.3(5)
F2A_1 C28_1 F1A_1 106.9(2)
F3B_1 C28_1 F1A_1 138.7(4)
F3A_1 C28_1 F1A_1 102.0(2)
F1B_1 C28_1 F2B_1 107.5(6)
F2A_1 C28_1 F2B_1 44.1(4)
F3B_1 C28_1 F2B_1 102.7(6)
F3A_1 C28_1 F2B_1 137.8(4)
F1A_1 C28_1 F2B_1 69.6(4)
F1B_1 C28_1 C25_1 116.2(5)
F2A_1 C28_1 C25_1 114.62(18)
F3B_1 C28_1 C25_1 109.0(4)
F3A_1 C28_1 C25_1 112.83(19)
F1A_1 C28_1 C25_1 111.86(18)
F2B_1 C28_1 C25_1 108.5(4)
C3_2 S1_2 C1_2 91.90(9)
C2_2 N1_2 C1_2 116.77(15)
C2_2 N1_2 C11_2 120.25(14)
C1_2 N1_2 C11_2 122.90(14)
C1_2 N2_2 C5B_2 127.86(15)
C1_2 N2_2 C5A_2 125.84(18)
C5B_2 N2_2 C5A_2 2.37(13)
C20_2 N3_2 C18_2 109.92(11)
C20_2 N3_2 C22_2 124.69(12)
C18_2 N3_2 C22_2 125.38(12)
N2_2 C1_2 N1_2 120.42(16)
N2_2 C1_2 S1_2 129.88(15)
N1_2 C1_2 S1_2 109.69(13)
O1_2 C2_2 N1_2 123.92(17)
O1_2 C2_2 C3_2 125.05(17)
N1_2 C2_2 C3_2 111.00(16)
C4_2 C3_2 C2_2 121.21(17)
C4_2 C3_2 S1_2 128.16(15)
C2_2 C3_2 S1_2 110.61(13)
C3_2 C4_2 C16_2 129.39(16)
C3_2 C4_2 H4_2 115.3
C16_2 C4_2 H4_2 115.3
C6A_2 C5A_2 C10A_2 120.0
C6A_2 C5A_2 N2_2 126.54(17)
C10A_2 C5A_2 N2_2 113.34(17)
C7A_2 C6A_2 C5A_2 120.0
C7A_2 C6A_2 H6A_2 120.0
C5A_2 C6A_2 H6A_2 120.0
C6A_2 C7A_2 C8A_2 120.0
C6A_2 C7A_2 H7A_2 120.0
C8A_2 C7A_2 H7A_2 120.0
C7A_2 C8A_2 C9A_2 120.0
C7A_2 C8A_2 H8A_2 120.0
C9A_2 C8A_2 H8A_2 120.0
C10A_2 C9A_2 C8A_2 120.0
C10A_2 C9A_2 H9A_2 120.0
C8A_2 C9A_2 H9A_2 120.0
C9A_2 C10A_2 C5A_2 120.0
C9A_2 C10A_2 H10A_2 120.0
C5A_2 C10A_2 H10A_2 120.0
C6B_2 C5B_2 C10B_2 120.0
C6B_2 C5B_2 N2_2 127.69(7)
C10B_2 C5B_2 N2_2 112.17(7)
C5B_2 C6B_2 C7B_2 120.0
C5B_2 C6B_2 H6B_2 120.0
C7B_2 C6B_2 H6B_2 120.0
C6B_2 C7B_2 C8B_2 120.0
C6B_2 C7B_2 H7B_2 120.0
C8B_2 C7B_2 H7B_2 120.0
C7B_2 C8B_2 C9B_2 120.0
C7B_2 C8B_2 H8B_2 120.0
C9B_2 C8B_2 H8B_2 120.0
C10B_2 C9B_2 C8B_2 120.0
C10B_2 C9B_2 H9B_2 120.0
C8B_2 C9B_2 H9B_2 120.0
C9B_2 C10B_2 C5B_2 120.0
C9B_2 C10B_2 H10B_2 120.0
C5B_2 C10B_2 H10B_2 120.0
N1_2 C11_2 C15_2 113.12(7)
N1_2 C11_2 C12_2 114.96(7)
C15_2 C11_2 C12_2 107.1
N1_2 C11_2 H11_2 107.1
C15_2 C11_2 H11_2 107.1
C12_2 C11_2 H11_2 107.1
C13_2 C12_2 C11_2 105.5
C13_2 C12_2 H12A_2 110.6
C11_2 C12_2 H12A_2 110.6
C13_2 C12_2 H12B_2 110.6
C11_2 C12_2 H12B_2 110.6
H12A_2 C12_2 H12B_2 108.8
C12_2 C13_2 C14_2 103.9
C12_2 C13_2 H13A_2 111.0
C14_2 C13_2 H13A_2 111.0
C12_2 C13_2 H13B_2 111.0
C14_2 C13_2 H13B_2 111.0
H13A_2 C13_2 H13B_2 109.0
C15_2 C14_2 C13_2 103.1
C15_2 C14_2 H14A_2 111.1
C13_2 C14_2 H14A_2 111.1
C15_2 C14_2 H14B_2 111.1
C13_2 C14_2 H14B_2 111.1
H14A_2 C14_2 H14B_2 109.1
C14_2 C15_2 C11_2 103.5
C14_2 C15_2 H15A_2 111.1
C11_2 C15_2 H15A_2 111.1
C14_2 C15_2 H15B_2 111.1
C11_2 C15_2 H15B_2 111.1
H15A_2 C15_2 H15B_2 109.0
C20_2 C16_2 C17_2 107.5
C20_2 C16_2 C4_2 123.24(8)
C17_2 C16_2 C4_2 129.26(8)
C18_2 C17_2 C16_2 107.9
C18_2 C17_2 H17_2 126.0
C16_2 C17_2 H17_2 126.0
C17_2 C18_2 N3_2 107.54(7)
C17_2 C18_2 C19_2 129.5
N3_2 C18_2 C19_2 122.92(6)
C18_2 C19_2 H19A_2 109.5
C18_2 C19_2 H19B_2 109.5
H19A_2 C19_2 H19B_2 109.5
C18_2 C19_2 H19C_2 109.5
H19A_2 C19_2 H19C_2 109.5
H19B_2 C19_2 H19C_2 109.5
N3_2 C20_2 C16_2 107.12(7)
N3_2 C20_2 C21_2 122.85(7)
C16_2 C20_2 C21_2 129.8
C20_2 C21_2 H21A_2 109.5
C20_2 C21_2 H21B_2 109.5
H21A_2 C21_2 H21B_2 109.5
C20_2 C21_2 H21C_2 109.5
H21A_2 C21_2 H21C_2 109.5
H21B_2 C21_2 H21C_2 109.5
C27_2 C22_2 C23_2 120.4
C27_2 C22_2 N3_2 119.63(6)
C23_2 C22_2 N3_2 119.99(6)
C24_2 C23_2 C22_2 119.8
C24_2 C23_2 H23_2 120.1
C22_2 C23_2 H23_2 120.1
C23_2 C24_2 C25_2 119.6
C23_2 C24_2 H24_2 120.2
C25_2 C24_2 H24_2 120.2
C24_2 C25_2 C26_2 120.8
C24_2 C25_2 C28_2 120.5
C26_2 C25_2 C28_2 118.6
C27_2 C26_2 C25_2 119.6
C27_2 C26_2 H26_2 120.2
C25_2 C26_2 H26_2 120.2
C26_2 C27_2 C22_2 119.8
C26_2 C27_2 H27_2 120.1
C22_2 C27_2 H27_2 120.1
F3_2 C28_2 F2_2 107.08(15)
F3_2 C28_2 F1_2 106.56(14)
F2_2 C28_2 F1_2 104.18(13)
F3_2 C28_2 C25_2 113.43(8)
F2_2 C28_2 C25_2 113.10(9)
F1_2 C28_2 C25_2 111.84(7)

loop_
_geom_bond_atom_site_label_1
_geom_bond_atom_site_label_2
_geom_bond_distance
S1_1 C3_1 1.7524(18)
S1_1 C1_1 1.7732(18)
F1A_1 C28_1 1.348(3)
F2A_1 C28_1 1.291(3)
F3A_1 C28_1 1.344(3)
F1B_1 C28_1 1.173(9)
F2B_1 C28_1 1.378(9)
F3B_1 C28_1 1.341(9)
O1_1 C2_1 1.219(2)
N1_1 C1_1 1.386(2)
N1_1 C2_1 1.388(2)
N1_1 C11_1 1.478(2)
N2_1 C1_1 1.271(2)
N2_1 C5_1 1.418(2)
N3_1 C20_1 1.374(2)
N3_1 C18_1 1.394(2)
N3_1 C22_1 1.430(2)
C2_1 C3_1 1.482(2)
C3_1 C4_1 1.345(3)
C4_1 C16_1 1.440(2)
C4_1 H4_1 0.9500
C5_1 C10_1 1.392(3)
C5_1 C6_1 1.397(3)
C6_1 C7_1 1.390(3)
C6_1 H6_1 0.9500
C7_1 C8_1 1.384(3)
C7_1 H7_1 0.9500
C8_1 C9_1 1.388(3)
C8_1 H8_1 0.9500
C9_1 C10_1 1.385(3)
C9_1 H9_1 0.9500
C10_1 H10_1 0.9500
C11_1 C12_1 1.530(3)
C11_1 C15_1 1.537(3)
C11_1 H11_1 1.0000
C12_1 C13_1 1.529(3)
C12_1 H12A_1 0.9900
C12_1 H12B_1 0.9900
C13_1 C14_1 1.520(3)
C13_1 H13A_1 0.9900
C13_1 H13B_1 0.9900
C14_1 C15_1 1.529(3)
C14_1 H14A_1 0.9900
C14_1 H14B_1 0.9900
C15_1 H15A_1 0.9900
C15_1 H15B_1 0.9900
C16_1 C20_1 1.384(3)
C16_1 C17_1 1.436(2)
C17_1 C18_1 1.359(3)
C17_1 H17_1 0.9500
C18_1 C19_1 1.491(3)
C19_1 H19A_1 0.9800
C19_1 H19B_1 0.9800
C19_1 H19C_1 0.9800
C20_1 C21_1 1.492(3)
C21_1 H21A_1 0.9800
C21_1 H21B_1 0.9800
C21_1 H21C_1 0.9800
C22_1 C23_1 1.380(3)
C22_1 C27_1 1.386(3)
C23_1 C24_1 1.384(3)
C23_1 H23_1 0.9500
C24_1 C25_1 1.381(3)
C24_1 H24_1 0.9500
C25_1 C26_1 1.383(3)
C25_1 C28_1 1.496(3)
C26_1 C27_1 1.387(3)
C26_1 H26_1 0.9500
C27_1 H27_1 0.9500
S1_2 C3_2 1.7531(19)
S1_2 C1_2 1.7844(18)
F1_2 C28_2 1.3351(18)
F2_2 C28_2 1.333(2)
F3_2 C28_2 1.3210(19)
O1_2 C2_2 1.221(2)
N1_2 C2_2 1.384(2)
N1_2 C1_2 1.394(2)
N1_2 C11_2 1.4805(16)
N2_2 C1_2 1.269(2)
N2_2 C5B_2 1.3914(18)
N2_2 C5A_2 1.421(2)
N3_2 C20_2 1.3814(16)
N3_2 C18_2 1.3965(16)
N3_2 C22_2 1.4190(16)
C2_2 C3_2 1.472(3)
C3_2 C4_2 1.342(3)
C4_2 C16_2 1.4354(19)
C4_2 H4_2 0.9500
C5A_2 C6A_2 1.3900
C5A_2 C10A_2 1.3900
C6A_2 C7A_2 1.3900
C6A_2 H6A_2 0.9500
C7A_2 C8A_2 1.3900
C7A_2 H7A_2 0.9500
C8A_2 C9A_2 1.3900
C8A_2 H8A_2 0.9500
C9A_2 C10A_2 1.3900
C9A_2 H9A_2 0.9500
C10A_2 H10A_2 0.9500
C5B_2 C6B_2 1.3900
C5B_2 C10B_2 1.3900
C6B_2 C7B_2 1.3900
C6B_2 H6B_2 0.9500
C7B_2 C8B_2 1.3900
C7B_2 H7B_2 0.9500
C8B_2 C9B_2 1.3900
C8B_2 H8B_2 0.9500
C9B_2 C10B_2 1.3900
C9B_2 H9B_2 0.9500
C10B_2 H10B_2 0.9500
C11_2 C15_2 1.5407
C11_2 C12_2 1.5456
C11_2 H11_2 1.0000
C12_2 C13_2 1.5367
C12_2 H12A_2 0.9900
C12_2 H12B_2 0.9900
C13_2 C14_2 1.5401
C13_2 H13A_2 0.9900
C13_2 H13B_2 0.9900
C14_2 C15_2 1.5356
C14_2 H14A_2 0.9900
C14_2 H14B_2 0.9900
C15_2 H15A_2 0.9900
C15_2 H15B_2 0.9900
C16_2 C20_2 1.3913
C16_2 C17_2 1.4349
C17_2 C18_2 1.3680
C17_2 H17_2 0.9500
C18_2 C19_2 1.5014
C19_2 H19A_2 0.9800
C19_2 H19B_2 0.9800
C19_2 H19C_2 0.9800
C20_2 C21_2 1.4997
C21_2 H21A_2 0.9800
C21_2 H21B_2 0.9800
C21_2 H21C_2 0.9800
C22_2 C27_2 1.3943
C22_2 C23_2 1.3991
C23_2 C24_2 1.3861
C23_2 H23_2 0.9500
C24_2 C25_2 1.3919
C24_2 H24_2 0.9500
C25_2 C26_2 1.3961
C25_2 C28_2 1.4959
C26_2 C27_2 1.3857
C26_2 H26_2 0.9500
C27_2 H27_2 0.9500

loop_
_geom_torsion_atom_site_label_1
_geom_torsion_atom_site_label_2
_geom_torsion_atom_site_label_3
_geom_torsion_atom_site_label_4
_geom_torsion
C5_1 N2_1 C1_1 N1_1 -179.23(16)
C5_1 N2_1 C1_1 S1_1 1.6(3)
C2_1 N1_1 C1_1 N2_1 -178.10(18)
C11_1 N1_1 C1_1 N2_1 6.0(3)
C2_1 N1_1 C1_1 S1_1 1.2(2)
C11_1 N1_1 C1_1 S1_1 -174.71(13)
C3_1 S1_1 C1_1 N2_1 179.06(18)
C3_1 S1_1 C1_1 N1_1 -0.24(14)
C1_1 N1_1 C2_1 O1_1 179.53(18)
C11_1 N1_1 C2_1 O1_1 -4.7(3)
C1_1 N1_1 C2_1 C3_1 -1.7(2)
C11_1 N1_1 C2_1 C3_1 174.07(16)
O1_1 C2_1 C3_1 C4_1 1.7(3)
N1_1 C2_1 C3_1 C4_1 -177.03(17)
O1_1 C2_1 C3_1 S1_1 -179.80(16)
N1_1 C2_1 C3_1 S1_1 1.46(19)
C1_1 S1_1 C3_1 C4_1 177.70(18)
C1_1 S1_1 C3_1 C2_1 -0.69(14)
C2_1 C3_1 C4_1 C16_1 177.69(18)
S1_1 C3_1 C4_1 C16_1 -0.5(3)
C1_1 N2_1 C5_1 C10_1 -107.5(2)
C1_1 N2_1 C5_1 C6_1 74.9(2)
C10_1 C5_1 C6_1 C7_1 0.9(3)
N2_1 C5_1 C6_1 C7_1 178.58(17)
C5_1 C6_1 C7_1 C8_1 0.3(3)
C6_1 C7_1 C8_1 C9_1 -0.7(3)
C7_1 C8_1 C9_1 C10_1 -0.1(3)
C8_1 C9_1 C10_1 C5_1 1.3(3)
C6_1 C5_1 C10_1 C9_1 -1.7(3)
N2_1 C5_1 C10_1 C9_1 -179.36(18)
C1_1 N1_1 C11_1 C12_1 -123.68(19)
C2_1 N1_1 C11_1 C12_1 60.7(2)
C1_1 N1_1 C11_1 C15_1 115.1(2)
C2_1 N1_1 C11_1 C15_1 -60.5(2)
N1_1 C11_1 C12_1 C13_1 -165.34(18)
C15_1 C11_1 C12_1 C13_1 -39.6(2)
C11_1 C12_1 C13_1 C14_1 36.5(2)
C12_1 C13_1 C14_1 C15_1 -19.9(3)
C13_1 C14_1 C15_1 C11_1 -4.8(3)
N1_1 C11_1 C15_1 C14_1 154.88(18)
C12_1 C11_1 C15_1 C14_1 27.8(2)
C3_1 C4_1 C16_1 C20_1 -178.9(2)
C3_1 C4_1 C16_1 C17_1 0.9(3)
C20_1 C16_1 C17_1 C18_1 0.2(2)
C4_1 C16_1 C17_1 C18_1 -179.57(19)
C16_1 C17_1 C18_1 N3_1 -0.2(2)
C16_1 C17_1 C18_1 C19_1 -179.3(2)
C20_1 N3_1 C18_1 C17_1 0.0(2)
C22_1 N3_1 C18_1 C17_1 -175.86(17)
C20_1 N3_1 C18_1 C19_1 179.24(18)
C22_1 N3_1 C18_1 C19_1 3.3(3)
C18_1 N3_1 C20_1 C16_1 0.1(2)
C22_1 N3_1 C20_1 C16_1 176.05(17)
C18_1 N3_1 C20_1 C21_1 178.79(17)
C22_1 N3_1 C20_1 C21_1 -5.3(3)
C17_1 C16_1 C20_1 N3_1 -0.2(2)
C4_1 C16_1 C20_1 N3_1 179.61(17)
C17_1 C16_1 C20_1 C21_1 -178.74(19)
C4_1 C16_1 C20_1 C21_1 1.1(3)
C20_1 N3_1 C22_1 C23_1 -65.2(3)
C18_1 N3_1 C22_1 C23_1 110.1(2)
C20_1 N3_1 C22_1 C27_1 114.1(2)
C18_1 N3_1 C22_1 C27_1 -70.6(3)
C27_1 C22_1 C23_1 C24_1 -1.0(3)
N3_1 C22_1 C23_1 C24_1 178.4(2)
C22_1 C23_1 C24_1 C25_1 0.1(4)
C23_1 C24_1 C25_1 C26_1 0.8(3)
C23_1 C24_1 C25_1 C28_1 -178.7(2)
C24_1 C25_1 C26_1 C27_1 -0.9(3)
C28_1 C25_1 C26_1 C27_1 178.6(2)
C23_1 C22_1 C27_1 C26_1 0.8(3)
N3_1 C22_1 C27_1 C26_1 -178.47(19)
C25_1 C26_1 C27_1 C22_1 0.1(4)
C24_1 C25_1 C28_1 F1B_1 151.1(6)
C26_1 C25_1 C28_1 F1B_1 -28.4(6)
C24_1 C25_1 C28_1 F2A_1 -17.1(3)
C26_1 C25_1 C28_1 F2A_1 163.3(3)
C24_1 C25_1 C28_1 F3B_1 -81.1(5)
C26_1 C25_1 C28_1 F3B_1 99.3(5)
C24_1 C25_1 C28_1 F3A_1 -140.9(2)
C26_1 C25_1 C28_1 F3A_1 39.6(3)
C24_1 C25_1 C28_1 F1A_1 104.8(3)
C26_1 C25_1 C28_1 F1A_1 -74.7(3)
C24_1 C25_1 C28_1 F2B_1 30.0(5)
C26_1 C25_1 C28_1 F2B_1 -149.5(5)
C5B_2 N2_2 C1_2 N1_2 -179.25(15)
C5A_2 N2_2 C1_2 N1_2 -177.7(2)
C5B_2 N2_2 C1_2 S1_2 -0.9(3)
C5A_2 N2_2 C1_2 S1_2 0.7(3)
C2_2 N1_2 C1_2 N2_2 178.52(17)
C11_2 N1_2 C1_2 N2_2 1.8(3)
C2_2 N1_2 C1_2 S1_2 -0.1(2)
C11_2 N1_2 C1_2 S1_2 -176.88(11)
C3_2 S1_2 C1_2 N2_2 -179.39(18)
C3_2 S1_2 C1_2 N1_2 -0.90(14)
C1_2 N1_2 C2_2 O1_2 -176.91(17)
C11_2 N1_2 C2_2 O1_2 -0.1(3)
C1_2 N1_2 C2_2 C3_2 1.4(2)
C11_2 N1_2 C2_2 C3_2 178.22(13)
O1_2 C2_2 C3_2 C4_2 -2.2(3)
N1_2 C2_2 C3_2 C4_2 179.53(17)
O1_2 C2_2 C3_2 S1_2 176.27(15)
N1_2 C2_2 C3_2 S1_2 -1.99(19)
C1_2 S1_2 C3_2 C4_2 179.98(18)
C1_2 S1_2 C3_2 C2_2 1.63(14)
C2_2 C3_2 C4_2 C16_2 176.42(15)
S1_2 C3_2 C4_2 C16_2 -1.8(3)
C1_2 N2_2 C5A_2 C6A_2 -22.8(3)
C5B_2 N2_2 C5A_2 C6A_2 126(3)
C1_2 N2_2 C5A_2 C10A_2 153.25(19)
C5B_2 N2_2 C5A_2 C10A_2 -58(3)
C10A_2 C5A_2 C6A_2 C7A_2 0.0
N2_2 C5A_2 C6A_2 C7A_2 175.8(3)
C5A_2 C6A_2 C7A_2 C8A_2 0.0
C6A_2 C7A_2 C8A_2 C9A_2 0.0
C7A_2 C8A_2 C9A_2 C10A_2 0.0
C8A_2 C9A_2 C10A_2 C5A_2 0.0
C6A_2 C5A_2 C10A_2 C9A_2 0.0
N2_2 C5A_2 C10A_2 C9A_2 -176.3(2)
C1_2 N2_2 C5B_2 C6B_2 -0.6(2)
C5A_2 N2_2 C5B_2 C6B_2 -33(3)
C1_2 N2_2 C5B_2 C10B_2 -176.15(16)
C5A_2 N2_2 C5B_2 C10B_2 152(3)
C10B_2 C5B_2 C6B_2 C7B_2 0.0
N2_2 C5B_2 C6B_2 C7B_2 -175.24(10)
C5B_2 C6B_2 C7B_2 C8B_2 0.0
C6B_2 C7B_2 C8B_2 C9B_2 0.0
C7B_2 C8B_2 C9B_2 C10B_2 0.0
C8B_2 C9B_2 C10B_2 C5B_2 0.0
C6B_2 C5B_2 C10B_2 C9B_2 0.0
N2_2 C5B_2 C10B_2 C9B_2 175.94(8)
C2_2 N1_2 C11_2 C15_2 -112.48(14)
C1_2 N1_2 C11_2 C15_2 64.16(16)
C2_2 N1_2 C11_2 C12_2 124.09(13)
C1_2 N1_2 C11_2 C12_2 -59.27(17)
N1_2 C11_2 C12_2 C13_2 124.29(8)
C15_2 C11_2 C12_2 C13_2 -2.3
C11_2 C12_2 C13_2 C14_2 26.1
C12_2 C13_2 C14_2 C15_2 -40.4
C13_2 C14_2 C15_2 C11_2 38.6
N1_2 C11_2 C15_2 C14_2 -150.13(7)
C12_2 C11_2 C15_2 C14_2 -22.4
C3_2 C4_2 C16_2 C20_2 177.02(15)
C3_2 C4_2 C16_2 C17_2 -3.7(2)
C20_2 C16_2 C17_2 C18_2 -0.3
C4_2 C16_2 C17_2 C18_2 -179.66(10)
C16_2 C17_2 C18_2 N3_2 0.14(7)
C16_2 C17_2 C18_2 C19_2 177.6
C20_2 N3_2 C18_2 C17_2 0.04(11)
C22_2 N3_2 C18_2 C17_2 178.83(10)
C20_2 N3_2 C18_2 C19_2 -177.59(5)
C22_2 N3_2 C18_2 C19_2 1.19(17)
C18_2 N3_2 C20_2 C16_2 -0.20(11)
C22_2 N3_2 C20_2 C16_2 -179.00(10)
C18_2 N3_2 C20_2 C21_2 -175.83(5)
C22_2 N3_2 C20_2 C21_2 5.38(17)
C17_2 C16_2 C20_2 N3_2 0.28(7)
C4_2 C16_2 C20_2 N3_2 179.72(12)
C17_2 C16_2 C20_2 C21_2 175.5
C4_2 C16_2 C20_2 C21_2 -5.07(9)
C20_2 N3_2 C22_2 C27_2 54.67(15)
C18_2 N3_2 C22_2 C27_2 -123.94(11)
C20_2 N3_2 C22_2 C23_2 -125.05(11)
C18_2 N3_2 C22_2 C23_2 56.34(15)
C27_2 C22_2 C23_2 C24_2 -1.1
N3_2 C22_2 C23_2 C24_2 178.57(8)
C22_2 C23_2 C24_2 C25_2 -0.8
C23_2 C24_2 C25_2 C26_2 1.6
C23_2 C24_2 C25_2 C28_2 -175.0
C24_2 C25_2 C26_2 C27_2 -0.4
C28_2 C25_2 C26_2 C27_2 176.2
C25_2 C26_2 C27_2 C22_2 -1.5
C23_2 C22_2 C27_2 C26_2 2.4
N3_2 C22_2 C27_2 C26_2 -177.37(8)
C24_2 C25_2 C28_2 F3_2 -25.27(14)
C26_2 C25_2 C28_2 F3_2 158.03(14)
C24_2 C25_2 C28_2 F2_2 -147.47(12)
C26_2 C25_2 C28_2 F2_2 35.83(12)
C24_2 C25_2 C28_2 F1_2 95.28(10)
C26_2 C25_2 C28_2 F1_2 -81.42(10)
